data_1554721
loop_
_publ_author_name
'Bar\/l\'og, Maciej'
'Kulai, Ihor'
'Ji, Xiaozhou'
'Bhuvanesh, Nattamai'
'Dey, Somnath'
'Sliwinski, Eric Pierre'
'Bazzi, Hassan S.'
'Fang, Lei'
'Al-Hashimi, Mohammed'

_publ_section_title
;
 Synthesis, characterization and crystal structures of novel fluorinated
 di(thiazolyl)benzene derivatives
;
_journal_issue 6
_journal_name_full 'Organic Chemistry Frontiers'
_journal_page_first 780
_journal_paper_doi 10.1039/C9QO00044E
_journal_volume 6
_journal_year 2019
_chemical_formula_moiety 'C12 H4 F4 N2 S2'
_chemical_formula_sum 'C12 H4 F4 N2 S2'
_chemical_formula_weight 316.29
_space_group_crystal_system monoclinic
_space_group_IT_number 14
_space_group_name_Hall '-P 2yn'
_space_group_name_H-M_alt 'P 1 21/n 1'
_atom_sites_solution_hydrogens geom
_atom_sites_solution_primary dual
_audit_creation_date 2018-02-23
_audit_creation_method
;
Olex2 1.2-beta
(compiled 2017.03.28 svn.r3405 for OlexSys, GUI svn.r5335)
;
_audit_update_record
;
2018-07-19 deposited with the CCDC.
2019-01-30 downloaded from the CCDC.
;
_cell_angle_alpha 90
_cell_angle_beta 95.290(3)
_cell_angle_gamma 90
_cell_formula_units_Z 2
_cell_length_a 3.8531(6)
_cell_length_b 23.868(3)
_cell_length_c 6.1210(9)
_cell_measurement_reflns_used 3829
_cell_measurement_temperature 110.0
_cell_measurement_theta_max 27.493
_cell_measurement_theta_min 3.414
_cell_volume 560.53(14)
_computing_cell_refinement 'SAINT v8.37A (Bruker, 2015)'
_computing_data_reduction 'SAINT v8.37A (Bruker, 2015)'
_computing_molecular_graphics 'Olex2 (Dolomanov et al., 2009)'
_computing_publication_material 'Olex2 (Dolomanov et al., 2009)'
_computing_structure_refinement 'ShelXL (Sheldrick, 2015)'
_computing_structure_solution 'XT (Sheldrick, 2015)'
_diffrn_ambient_temperature 110.0
_diffrn_measured_fraction_theta_full 0.996
_diffrn_measured_fraction_theta_max 0.994
_diffrn_measurement_device_type 'Bruker APEX-II CCD'
_diffrn_measurement_method '\f and \w scans'
_diffrn_radiation_type MoK\a
_diffrn_radiation_wavelength 0.71073
_diffrn_reflns_av_R_equivalents 0.0496
_diffrn_reflns_av_unetI/netI 0.0323
_diffrn_reflns_Laue_measured_fraction_full 0.996
_diffrn_reflns_Laue_measured_fraction_max 0.994
_diffrn_reflns_limit_h_max 5
_diffrn_reflns_limit_h_min -5
_diffrn_reflns_limit_k_max 31
_diffrn_reflns_limit_k_min -30
_diffrn_reflns_limit_l_max 7
_diffrn_reflns_limit_l_min -7
_diffrn_reflns_number 7415
_diffrn_reflns_point_group_measured_fraction_full 0.996
_diffrn_reflns_point_group_measured_fraction_max 0.994
_diffrn_reflns_theta_full 25.242
_diffrn_reflns_theta_max 27.499
_diffrn_reflns_theta_min 3.414
_diffrn_standards_number 0
_exptl_absorpt_coefficient_mu 0.517
_exptl_absorpt_correction_T_max 0.7456
_exptl_absorpt_correction_T_min 0.5486
_exptl_absorpt_correction_type multi-scan
_exptl_absorpt_process_details
'SADABS-2014/5 (Bruker,2014/5) was used for absorption correction. wR2(int) was 0.1391 before and 0.0648 after correction. The Ratio of minimum to maximum transmission is 0.7358. The \l/2 correction factor is Not present.'
_exptl_crystal_colour colourless
_exptl_crystal_colour_primary colourless
_exptl_crystal_density_diffrn 1.874
_exptl_crystal_description plate
_exptl_crystal_F_000 316
_exptl_crystal_size_max 0.9
_exptl_crystal_size_mid 0.755
_exptl_crystal_size_min 0.066
_refine_diff_density_max 0.294
_refine_diff_density_min -0.254
_refine_diff_density_rms 0.058
_refine_ls_extinction_method none
_refine_ls_goodness_of_fit_ref 1.079
_refine_ls_hydrogen_treatment constr
_refine_ls_matrix_type full
_refine_ls_number_parameters 91
_refine_ls_number_reflns 1261
_refine_ls_number_restraints 0
_refine_ls_restrained_S_all 1.079
_refine_ls_R_factor_all 0.0320
_refine_ls_R_factor_gt 0.0301
_refine_ls_shift/su_max 0.001
_refine_ls_shift/su_mean 0.000
_refine_ls_structure_factor_coef Fsqd
_refine_ls_weighting_details 'w=1/[\s^2^(Fo^2^)+(0.0296P)^2^+0.3654P] where P=(Fo^2^+2Fc^2^)/3'
_refine_ls_weighting_scheme calc
_refine_ls_wR_factor_gt 0.0761
_refine_ls_wR_factor_ref 0.0773
_reflns_Friedel_coverage 0.000
_reflns_number_gt 1184
_reflns_number_total 1261
_reflns_threshold_expression 'I > 2\s(I)'
_cod_data_source_file c9qo00044e2.cif
_cod_data_source_block 4f_CCDC1
_cod_database_code 1554721
_shelx_shelxl_version_number 2017/1
_shelx_space_group_comment
;
The symmetry employed for this shelxl refinement is uniquely defined
by the following loop, which should always be used as a source of
symmetry information in preference to the above space-group names.
They are only intended as comments.
;
_shelx_estimated_absorpt_t_max 0.967
_shelx_estimated_absorpt_t_min 0.653
_olex2_refinement_description
;
1. Fixed Uiso
 At 1.2 times of:
  All C(H) groups
2.a Aromatic/amide H refined with riding coordinates:
 C2(H2), C3(H3)
;
_olex2_submission_special_instructions 'No special instructions were received'

loop_
_space_group_symop_operation_xyz
'x, y, z'
'-x+1/2, y+1/2, -z+1/2'
'-x, -y, -z'
'x-1/2, -y-1/2, z-1/2'

loop_
_atom_site_label
_atom_site_type_symbol
_atom_site_fract_x
_atom_site_fract_y
_atom_site_fract_z
_atom_site_U_iso_or_equiv
_atom_site_adp_type
_atom_site_occupancy
_atom_site_site_symmetry_order
_atom_site_calc_flag
_atom_site_refinement_flags_posn
S1 S 0.49651(10) 0.67209(2) 0.41962(6) 0.01641(14) Uani 1 1 d .
F1 F 0.2030(2) 0.52835(4) 0.86757(15) 0.0186(2) Uani 1 1 d .
F2 F 0.2862(2) 0.42307(4) 0.78299(14) 0.0183(2) Uani 1 1 d .
N1 N 0.2649(4) 0.69927(6) 0.7847(2) 0.0197(3) Uani 1 1 d .
C1 C 0.4032(4) 0.61846(6) 0.5963(2) 0.0135(3) Uani 1 1 d .
C2 C 0.2833(4) 0.64205(7) 0.7813(3) 0.0174(3) Uani 1 1 d .
H2 H 0.217360 0.619796 0.899310 0.021 Uiso 1 1 calc R
C3 C 0.3695(4) 0.71982(7) 0.6045(3) 0.0187(3) Uani 1 1 d .
H3 H 0.374829 0.758998 0.577587 0.022 Uiso 1 1 calc R
C4 C 0.4528(4) 0.55917(6) 0.5480(2) 0.0125(3) Uani 1 1 d .
C5 C 0.3545(4) 0.51615(6) 0.6840(2) 0.0134(3) Uani 1 1 d .
C6 C 0.3984(4) 0.46017(6) 0.6388(2) 0.0135(3) Uani 1 1 d .

loop_
_atom_site_aniso_label
_atom_site_aniso_U_11
_atom_site_aniso_U_22
_atom_site_aniso_U_33
_atom_site_aniso_U_23
_atom_site_aniso_U_13
_atom_site_aniso_U_12
S1 0.0196(2) 0.0120(2) 0.0183(2) 0.00294(13) 0.00552(15) -0.00011(13)
F1 0.0253(5) 0.0168(5) 0.0152(5) 0.0012(3) 0.0097(4) -0.0008(4)
F2 0.0256(5) 0.0139(5) 0.0163(4) 0.0044(3) 0.0079(4) -0.0029(4)
N1 0.0231(7) 0.0151(7) 0.0210(7) -0.0010(5) 0.0030(5) -0.0001(5)
C1 0.0124(7) 0.0136(7) 0.0143(7) 0.0018(6) 0.0005(5) -0.0008(5)
C2 0.0208(8) 0.0151(7) 0.0163(7) 0.0010(6) 0.0026(6) 0.0000(6)
C3 0.0196(8) 0.0140(7) 0.0225(8) -0.0003(6) 0.0024(6) 0.0000(6)
C4 0.0112(7) 0.0130(7) 0.0128(7) 0.0019(5) -0.0015(5) -0.0007(5)
C5 0.0121(7) 0.0168(7) 0.0115(7) 0.0005(6) 0.0023(5) -0.0006(5)
C6 0.0127(7) 0.0154(7) 0.0124(7) 0.0057(5) 0.0009(5) -0.0025(5)

loop_
_atom_type_symbol
_atom_type_description
_atom_type_scat_dispersion_real
_atom_type_scat_dispersion_imag
_atom_type_scat_source
C C 0.0033 0.0016 'International Tables Vol C Tables 4.2.6.8 and 6.1.1.4'
H H 0.0000 0.0000 'International Tables Vol C Tables 4.2.6.8 and 6.1.1.4'
F F 0.0171 0.0103 'International Tables Vol C Tables 4.2.6.8 and 6.1.1.4'
N N 0.0061 0.0033 'International Tables Vol C Tables 4.2.6.8 and 6.1.1.4'
S S 0.1246 0.1234 'International Tables Vol C Tables 4.2.6.8 and 6.1.1.4'

loop_
_geom_angle_atom_site_label_1
_geom_angle_atom_site_label_2
_geom_angle_atom_site_label_3
_geom_angle
_geom_angle_site_symmetry_1
_geom_angle_site_symmetry_3
C3 S1 C1 89.47(8) . .
C3 N1 C2 109.98(13) . .
C2 C1 S1 108.32(11) . .
C2 C1 C4 128.33(14) . .
C4 C1 S1 123.34(11) . .
N1 C2 C1 116.19(14) . .
N1 C2 H2 121.9 . .
C1 C2 H2 121.9 . .
S1 C3 H3 122.0 . .
N1 C3 S1 116.04(12) . .
N1 C3 H3 122.0 . .
C5 C4 C1 122.93(13) . .
C5 C4 C6 113.42(13) . 3_666
C6 C4 C1 123.65(13) 3_666 .
F1 C5 C4 120.10(13) . .
F1 C5 C6 116.62(13) . .
C6 C5 C4 123.27(14) . .
F2 C6 C4 119.77(13) . 3_666
F2 C6 C5 116.91(13) . .
C5 C6 C4 123.32(14) . 3_666

loop_
_geom_bond_atom_site_label_1
_geom_bond_atom_site_label_2
_geom_bond_distance
_geom_bond_site_symmetry_2
S1 C1 1.7349(15) .
S1 C3 1.7085(16) .
F1 C5 1.3451(17) .
F2 C6 1.3493(16) .
N1 C2 1.368(2) .
N1 C3 1.305(2) .
C1 C2 1.381(2) .
C1 C4 1.462(2) .
C2 H2 0.9500 .
C3 H3 0.9500 .
C4 C5 1.396(2) .
C4 C6 1.404(2) 3_666
C5 C6 1.378(2) .

loop_
_geom_torsion_atom_site_label_1
_geom_torsion_atom_site_label_2
_geom_torsion_atom_site_label_3
_geom_torsion_atom_site_label_4
_geom_torsion
_geom_torsion_site_symmetry_1
_geom_torsion_site_symmetry_4
S1 C1 C2 N1 0.05(17) . .
S1 C1 C4 C5 -175.43(11) . .
S1 C1 C4 C6 4.3(2) . 3_666
F1 C5 C6 F2 -0.2(2) . .
F1 C5 C6 C4 179.01(12) . 3_666
C1 S1 C3 N1 0.03(13) . .
C1 C4 C5 F1 0.8(2) . .
C1 C4 C5 C6 179.56(14) . .
C2 N1 C3 S1 -0.01(17) . .
C2 C1 C4 C5 5.3(2) . .
C2 C1 C4 C6 -175.00(15) . 3_666
C3 S1 C1 C2 -0.05(12) . .
C3 S1 C1 C4 -179.48(13) . .
C3 N1 C2 C1 -0.03(19) . .
C4 C1 C2 N1 179.45(14) . .
C4 C5 C6 F2 -178.95(12) . .
C4 C5 C6 C4 0.2(3) . 3_666
C6 C4 C5 F1 -178.95(12) 3_666 .
C6 C4 C5 C6 -0.2(2) 3_666 .
